data_7152338
loop_
_publ_author_name
'Leermann, Timo'
'Broutin, Pierre-Emmanuel'
'Leroux, Fr\'ed\'eric R.'
'Colobert, Fran\,coise'

_publ_section_title
;
 Construction of the biaryl-part of vancomycin aglycon via
 atropo-diastereoselective Suzuki--Miyaura coupling
;
_journal_issue 20
_journal_name_full 'Organic &amp; Biomolecular Chemistry'
_journal_page_first 4095
_journal_paper_doi 10.1039/c2ob25373a
_journal_volume 10
_journal_year 2012
_chemical_absolute_configuration rmad
_chemical_formula_moiety 'C33 H41 N O9 S'
_chemical_formula_sum 'C33 H41 N O9 S'
_chemical_formula_weight 627.73
_chemical_name_systematic
;
?
;
_space_group_IT_number 4
_symmetry_cell_setting monoclinic
_symmetry_space_group_name_Hall 'P 2yb'
_symmetry_space_group_name_H-M 'P 1 21 1'
_atom_sites_solution_hydrogens geom
_atom_sites_solution_primary direct
_atom_sites_solution_secondary difmap
_audit_creation_method SHELXL-97
_cell_angle_alpha 90.00
_cell_angle_beta 111.9350(10)
_cell_angle_gamma 90.00
_cell_formula_units_Z 2
_cell_length_a 10.6718(5)
_cell_length_b 11.6816(6)
_cell_length_c 14.2167(7)
_cell_measurement_reflns_used 9970
_cell_measurement_temperature 173(2)
_cell_measurement_theta_max 28.01
_cell_measurement_theta_min 2.70
_cell_volume 1644.01(14)
_computing_cell_refinement 'Bruker SAINT'
_computing_data_collection 'Bruker APEX2'
_computing_data_reduction 'Bruker SAINT'
_computing_molecular_graphics 'Bruker SHELXTL'
_computing_publication_material 'Bruker SHELXTL'
_computing_structure_refinement 'SHELXL-97 (Sheldrick, 1997)'
_computing_structure_solution 'SHELXS-97 (Sheldrick, 2008)'
_diffrn_ambient_temperature 173(2)
_diffrn_measured_fraction_theta_full 0.998
_diffrn_measured_fraction_theta_max 0.998
_diffrn_measurement_device_type 'Bruker APEX-II CCD'
_diffrn_measurement_method '\f and \w scans'
_diffrn_radiation_monochromator graphite
_diffrn_radiation_source 'fine-focus sealed tube'
_diffrn_radiation_type MoK\a
_diffrn_radiation_wavelength 0.71073
_diffrn_reflns_av_R_equivalents 0.0157
_diffrn_reflns_av_sigmaI/netI 0.0181
_diffrn_reflns_limit_h_max 14
_diffrn_reflns_limit_h_min -14
_diffrn_reflns_limit_k_max 15
_diffrn_reflns_limit_k_min -7
_diffrn_reflns_limit_l_max 18
_diffrn_reflns_limit_l_min -18
_diffrn_reflns_number 17874
_diffrn_reflns_theta_full 28.04
_diffrn_reflns_theta_max 28.04
_diffrn_reflns_theta_min 2.06
_exptl_absorpt_coefficient_mu 0.152
_exptl_absorpt_correction_T_max 0.9776
_exptl_absorpt_correction_T_min 0.9558
_exptl_absorpt_correction_type multi-scan
_exptl_absorpt_process_details sadabs
_exptl_crystal_colour colourless
_exptl_crystal_density_diffrn 1.268
_exptl_crystal_density_method 'not measured'
_exptl_crystal_description prism
_exptl_crystal_F_000 668
_exptl_crystal_size_max 0.30
_exptl_crystal_size_mid 0.20
_exptl_crystal_size_min 0.15
_refine_diff_density_max 0.183
_refine_diff_density_min -0.192
_refine_diff_density_rms 0.033
_refine_ls_abs_structure_details 'Flack H D (1983), Acta Cryst. A39, 876-881'
_refine_ls_abs_structure_Flack 0.01(4)
_refine_ls_extinction_method none
_refine_ls_goodness_of_fit_ref 1.045
_refine_ls_hydrogen_treatment mixed
_refine_ls_matrix_type full
_refine_ls_number_parameters 410
_refine_ls_number_reflns 6187
_refine_ls_number_restraints 1
_refine_ls_restrained_S_all 1.045
_refine_ls_R_factor_all 0.0296
_refine_ls_R_factor_gt 0.0268
_refine_ls_shift/su_max 0.001
_refine_ls_shift/su_mean 0.000
_refine_ls_structure_factor_coef Fsqd
_refine_ls_weighting_details 'calc w=1/[\s^2^(Fo^2^)+(0.0358P)^2^+0.3232P] where P=(Fo^2^+2Fc^2^)/3'
_refine_ls_weighting_scheme calc
_refine_ls_wR_factor_gt 0.0666
_refine_ls_wR_factor_ref 0.0686
_reflns_number_gt 5867
_reflns_number_total 6187
_reflns_threshold_expression I>2sigma(I)
_cod_data_source_file c2ob25373a.txt
_cod_data_source_block fctl100920
_cod_depositor_comments
;
The following automatic conversions were performed:

'_symmetry_cell_setting' value 'Monoclinic' changed to 'monoclinic'
according to /home/saulius/struct/CIF-dictionaries/cif_core.dic
dictionary named 'cif_core.dic' version 2.4.1 from 2010-06-29.

Automatic conversion script
Id: cif_fix_values 1715 2011-07-08 13:25:40Z adriana 
;
_cod_original_sg_symbol_H-M 'P 21'
_cod_database_code 7152338

loop_
_symmetry_equiv_pos_as_xyz
'x, y, z'
'-x, y+1/2, -z'

loop_
_atom_site_label
_atom_site_type_symbol
_atom_site_fract_x
_atom_site_fract_y
_atom_site_fract_z
_atom_site_U_iso_or_equiv
_atom_site_adp_type
_atom_site_occupancy
_atom_site_symmetry_multiplicity
_atom_site_calc_flag
_atom_site_refinement_flags
C1 C 0.91622(14) 1.10812(13) 0.82225(10) 0.0215(3) Uani 1 1 d .
C2 C 0.83951(17) 1.20070(14) 0.82934(12) 0.0287(3) Uani 1 1 d .
H2 H 0.8758 1.2553 0.8821 0.034 Uiso 1 1 calc R
C3 C 0.70966(18) 1.21304(16) 0.75887(12) 0.0351(4) Uani 1 1 d .
H3 H 0.6559 1.2755 0.7645 0.042 Uiso 1 1 calc R
C4 C 0.65644(17) 1.13532(18) 0.67965(12) 0.0363(4) Uani 1 1 d .
C5 C 0.73597(17) 1.04451(17) 0.67357(13) 0.0374(4) Uani 1 1 d .
H5 H 0.7013 0.9913 0.6194 0.045 Uiso 1 1 calc R
C6 C 0.86569(16) 1.02943(15) 0.74505(12) 0.0303(3) Uani 1 1 d .
H6 H 0.9188 0.9658 0.7408 0.036 Uiso 1 1 calc R
C7 C 0.5166(2) 1.1506(3) 0.59985(16) 0.0619(7) Uani 1 1 d .
H7A H 0.5186 1.1346 0.5328 0.093 Uiso 1 1 calc R
H7B H 0.4864 1.2295 0.6017 0.093 Uiso 1 1 calc R
H7C H 0.4540 1.0977 0.6133 0.093 Uiso 1 1 calc R
C8 C 1.05493(14) 1.00053(14) 1.00288(10) 0.0231(3) Uani 1 1 d .
H8A H 1.0305 0.9234 0.9726 0.028 Uiso 1 1 calc R
H8B H 1.1401 0.9929 1.0627 0.028 Uiso 1 1 calc R
C9 C 0.94541(13) 1.04028(13) 1.03897(10) 0.0190(3) Uani 1 1 d .
H9 H 0.8572 1.0399 0.9800 0.023 Uiso 1 1 calc R
C10 C 0.86026(15) 1.20833(15) 1.08664(12) 0.0283(3) Uani 1 1 d .
H10A H 0.7870 1.2154 1.0201 0.043 Uiso 1 1 calc R
H10B H 0.8852 1.2845 1.1167 0.043 Uiso 1 1 calc R
H10C H 0.8301 1.1609 1.1310 0.043 Uiso 1 1 calc R
C11 C 0.93401(14) 0.96144(12) 1.12061(10) 0.0183(3) Uani 1 1 d .
C12 C 1.03994(14) 0.96086(13) 1.21616(10) 0.0209(3) Uani 1 1 d .
H12 H 1.1170 1.0080 1.2288 0.025 Uiso 1 1 calc R
C13 C 1.03042(15) 0.89088(14) 1.29129(10) 0.0224(3) Uani 1 1 d .
C14 C 0.91486(15) 0.82569(14) 1.27485(10) 0.0234(3) Uani 1 1 d .
H14 H 0.9078 0.7798 1.3278 0.028 Uiso 1 1 calc R
C15 C 0.81037(14) 0.82806(13) 1.18090(10) 0.0201(3) Uani 1 1 d .
C16 C 0.82012(13) 0.89377(12) 1.10073(10) 0.0170(3) Uani 1 1 d .
C17 C 1.25305(16) 0.93735(17) 1.40733(12) 0.0339(4) Uani 1 1 d .
H17A H 1.2921 0.9147 1.3577 0.051 Uiso 1 1 calc R
H17B H 1.3157 0.9174 1.4757 0.051 Uiso 1 1 calc R
H17C H 1.2371 1.0201 1.4031 0.051 Uiso 1 1 calc R
C18 C 0.67751(18) 0.70504(16) 1.23943(13) 0.0337(4) Uani 1 1 d .
H18A H 0.7466 0.6450 1.2618 0.050 Uiso 1 1 calc R
H18B H 0.5876 0.6700 1.2158 0.050 Uiso 1 1 calc R
H18C H 0.6878 0.7566 1.2962 0.050 Uiso 1 1 calc R
C19 C 0.70993(13) 0.88695(12) 0.99797(10) 0.0177(3) Uani 1 1 d .
C20 C 0.58835(14) 0.94555(13) 0.97818(11) 0.0219(3) Uani 1 1 d .
C21 C 0.48418(14) 0.93683(14) 0.88379(11) 0.0254(3) Uani 1 1 d .
H21 H 0.4001 0.9736 0.8714 0.031 Uiso 1 1 calc R
C22 C 0.50425(14) 0.87380(14) 0.80778(11) 0.0234(3) Uani 1 1 d .
H22 H 0.4336 0.8693 0.7429 0.028 Uiso 1 1 calc R
C23 C 0.62537(13) 0.81708(13) 0.82440(10) 0.0190(3) Uani 1 1 d .
C24 C 0.72635(13) 0.82324(12) 0.92086(10) 0.0177(3) Uani 1 1 d .
H24 H 0.8085 0.7828 0.9342 0.021 Uiso 1 1 calc R
C25 C 0.47876(18) 1.0950(2) 1.03259(14) 0.0466(5) Uani 1 1 d .
H25A H 0.4794 1.1414 0.9754 0.070 Uiso 1 1 calc R
H25B H 0.4949 1.1443 1.0917 0.070 Uiso 1 1 calc R
H25C H 0.3908 1.0573 1.0145 0.070 Uiso 1 1 calc R
C26 C 0.64184(13) 0.74743(13) 0.73918(10) 0.0209(3) Uani 1 1 d .
H26 H 0.5855 0.7843 0.6735 0.025 Uiso 1 1 calc R
C27 C 0.58800(14) 0.62658(14) 0.73951(11) 0.0253(3) Uani 1 1 d .
C28 C 0.3912(2) 0.5117(2) 0.6877(2) 0.0575(6) Uani 1 1 d .
H28A H 0.4332 0.4541 0.6587 0.086 Uiso 1 1 calc R
H28B H 0.2945 0.5165 0.6466 0.086 Uiso 1 1 calc R
H28C H 0.4038 0.4898 0.7572 0.086 Uiso 1 1 calc R
C29 C 0.80665(14) 0.75644(13) 0.65892(10) 0.0217(3) Uani 1 1 d .
C30 C 0.99808(15) 0.76790(17) 0.60288(12) 0.0306(3) Uani 1 1 d .
C31 C 0.9534(3) 0.87996(19) 0.54759(17) 0.0509(6) Uani 1 1 d .
H31A H 0.8557 0.8779 0.5090 0.076 Uiso 1 1 calc R
H31B H 1.0006 0.8920 0.5010 0.076 Uiso 1 1 calc R
H31C H 0.9748 0.9428 0.5968 0.076 Uiso 1 1 calc R
C32 C 1.14795(19) 0.7699(3) 0.66459(16) 0.0688(8) Uani 1 1 d .
H32A H 1.1687 0.8330 0.7134 0.103 Uiso 1 1 calc R
H32B H 1.1973 0.7806 0.6194 0.103 Uiso 1 1 calc R
H32C H 1.1750 0.6972 0.7011 0.103 Uiso 1 1 calc R
C33 C 0.9599(2) 0.66623(18) 0.53226(14) 0.0414(4) Uani 1 1 d .
H33A H 0.9815 0.5954 0.5721 0.062 Uiso 1 1 calc R
H33B H 1.0107 0.6687 0.4873 0.062 Uiso 1 1 calc R
H33C H 0.8629 0.6686 0.4915 0.062 Uiso 1 1 calc R
N1 N 0.77975(11) 0.74352(12) 0.74419(9) 0.0217(3) Uani 1 1 d .
O1 O 1.15693(11) 1.01543(12) 0.86184(8) 0.0324(3) Uani 1 1 d .
O2 O 0.97551(10) 1.15579(9) 1.07503(7) 0.0217(2) Uani 1 1 d .
O3 O 1.12840(11) 0.87885(11) 1.38614(8) 0.0303(3) Uani 1 1 d .
O4 O 0.69283(10) 0.76829(11) 1.15875(8) 0.0280(2) Uani 1 1 d .
O5 O 0.58233(10) 1.01042(11) 1.05613(8) 0.0294(2) Uani 1 1 d .
O6 O 0.65459(12) 0.54527(11) 0.78045(10) 0.0374(3) Uani 1 1 d .
O7 O 0.45409(11) 0.62277(12) 0.68861(10) 0.0411(3) Uani 1 1 d .
O8 O 0.72162(11) 0.77061(13) 0.57481(8) 0.0341(3) Uani 1 1 d .
O9 O 0.94078(10) 0.75336(11) 0.68253(7) 0.0263(2) Uani 1 1 d .
S1 S 1.08647(3) 1.09252(3) 0.91072(3) 0.02316(8) Uani 1 1 d .
H1N H 0.8444(17) 0.7201(15) 0.7988(13) 0.022(4) Uiso 1 1 d .

loop_
_atom_site_aniso_label
_atom_site_aniso_U_11
_atom_site_aniso_U_22
_atom_site_aniso_U_33
_atom_site_aniso_U_23
_atom_site_aniso_U_13
_atom_site_aniso_U_12
C1 0.0245(6) 0.0228(7) 0.0183(6) 0.0024(5) 0.0090(5) -0.0028(6)
C2 0.0407(9) 0.0235(8) 0.0230(7) 0.0003(6) 0.0130(6) 0.0026(7)
C3 0.0419(9) 0.0359(10) 0.0298(8) 0.0062(7) 0.0160(7) 0.0130(8)
C4 0.0307(8) 0.0478(11) 0.0276(7) 0.0043(7) 0.0076(6) 0.0074(8)
C5 0.0360(9) 0.0398(10) 0.0281(8) -0.0083(7) 0.0025(7) 0.0011(8)
C6 0.0328(8) 0.0268(9) 0.0292(8) -0.0045(6) 0.0091(6) 0.0034(7)
C7 0.0392(11) 0.092(2) 0.0393(10) -0.0056(11) -0.0022(8) 0.0231(12)
C8 0.0242(7) 0.0251(7) 0.0197(6) 0.0037(6) 0.0078(5) 0.0001(6)
C9 0.0186(6) 0.0217(7) 0.0158(6) 0.0014(5) 0.0054(5) -0.0024(5)
C10 0.0280(8) 0.0268(8) 0.0313(8) 0.0003(6) 0.0124(6) 0.0028(6)
C11 0.0197(6) 0.0189(7) 0.0172(6) 0.0005(5) 0.0077(5) 0.0012(5)
C12 0.0185(6) 0.0241(7) 0.0186(6) 0.0002(5) 0.0051(5) -0.0028(5)
C13 0.0242(7) 0.0278(8) 0.0146(6) -0.0006(5) 0.0066(5) 0.0016(6)
C14 0.0285(7) 0.0256(7) 0.0186(6) 0.0035(6) 0.0117(5) -0.0002(6)
C15 0.0216(6) 0.0202(7) 0.0210(6) -0.0013(5) 0.0110(5) -0.0004(5)
C16 0.0166(6) 0.0190(7) 0.0161(6) -0.0009(5) 0.0070(5) 0.0014(5)
C17 0.0270(8) 0.0440(10) 0.0223(7) 0.0019(7) -0.0004(6) -0.0045(7)
C18 0.0366(9) 0.0371(10) 0.0329(8) 0.0016(7) 0.0194(7) -0.0116(7)
C19 0.0155(6) 0.0196(7) 0.0176(6) 0.0015(5) 0.0056(5) -0.0002(5)
C20 0.0199(7) 0.0231(7) 0.0238(7) -0.0012(6) 0.0094(5) 0.0016(6)
C21 0.0165(6) 0.0315(8) 0.0274(7) -0.0011(6) 0.0072(6) 0.0047(6)
C22 0.0173(6) 0.0290(8) 0.0205(6) -0.0005(6) 0.0031(5) 0.0007(6)
C23 0.0169(6) 0.0210(7) 0.0193(6) 0.0004(5) 0.0069(5) -0.0026(5)
C24 0.0145(6) 0.0189(7) 0.0200(6) 0.0019(5) 0.0067(5) 0.0011(5)
C25 0.0409(9) 0.0548(12) 0.0385(9) -0.0125(9) 0.0083(7) 0.0269(10)
C26 0.0161(6) 0.0274(8) 0.0174(6) -0.0011(6) 0.0040(5) -0.0004(6)
C27 0.0210(7) 0.0301(8) 0.0256(7) -0.0097(6) 0.0097(5) -0.0039(6)
C28 0.0392(10) 0.0478(13) 0.0797(16) -0.0218(12) 0.0156(10) -0.0221(10)
C29 0.0234(6) 0.0212(7) 0.0209(6) -0.0031(6) 0.0086(5) -0.0016(6)
C30 0.0316(8) 0.0422(10) 0.0263(7) -0.0013(7) 0.0203(6) -0.0034(7)
C31 0.0836(16) 0.0339(11) 0.0584(12) 0.0030(9) 0.0533(12) -0.0032(10)
C32 0.0326(10) 0.140(3) 0.0433(11) -0.0059(14) 0.0254(9) -0.0076(14)
C33 0.0651(13) 0.0343(10) 0.0382(9) -0.0024(8) 0.0346(9) 0.0032(9)
N1 0.0163(5) 0.0326(7) 0.0157(5) 0.0001(5) 0.0055(4) -0.0001(5)
O1 0.0280(5) 0.0440(7) 0.0304(6) 0.0004(5) 0.0169(4) 0.0028(5)
O2 0.0217(5) 0.0206(5) 0.0223(5) 0.0002(4) 0.0075(4) -0.0023(4)
O3 0.0273(5) 0.0425(7) 0.0165(5) 0.0054(5) 0.0029(4) -0.0044(5)
O4 0.0262(5) 0.0326(6) 0.0260(5) 0.0031(5) 0.0106(4) -0.0087(5)
O5 0.0260(5) 0.0361(7) 0.0253(5) -0.0055(5) 0.0088(4) 0.0104(5)
O6 0.0318(6) 0.0290(6) 0.0527(7) -0.0001(6) 0.0175(5) 0.0001(5)
O7 0.0213(5) 0.0405(8) 0.0537(7) -0.0110(6) 0.0050(5) -0.0096(5)
O8 0.0288(5) 0.0531(8) 0.0185(5) 0.0019(5) 0.0068(4) 0.0024(6)
O9 0.0219(5) 0.0403(7) 0.0200(5) 0.0009(5) 0.0115(4) -0.0006(5)
S1 0.02238(15) 0.02724(18) 0.02134(15) -0.00031(14) 0.00987(12) -0.00511(15)

loop_
_atom_type_symbol
_atom_type_description
_atom_type_scat_dispersion_real
_atom_type_scat_dispersion_imag
_atom_type_scat_source
C C 0.0033 0.0016 'International Tables Vol C Tables 4.2.6.8 and 6.1.1.4'
H H 0.0000 0.0000 'International Tables Vol C Tables 4.2.6.8 and 6.1.1.4'
N N 0.0061 0.0033 'International Tables Vol C Tables 4.2.6.8 and 6.1.1.4'
O O 0.0106 0.0060 'International Tables Vol C Tables 4.2.6.8 and 6.1.1.4'
S S 0.1246 0.1234 'International Tables Vol C Tables 4.2.6.8 and 6.1.1.4'

loop_
_geom_angle_atom_site_label_1
_geom_angle_atom_site_label_2
_geom_angle_atom_site_label_3
_geom_angle
C6 C1 C2 120.92(14)
C6 C1 S1 118.94(12)
C2 C1 S1 120.08(11)
C3 C2 C1 119.32(15)
C3 C2 H2 120.3
C1 C2 H2 120.3
C2 C3 C4 120.96(16)
C2 C3 H3 119.5
C4 C3 H3 119.5
C5 C4 C3 118.49(15)
C5 C4 C7 120.12(18)
C3 C4 C7 121.37(18)
C4 C5 C6 121.29(16)
C4 C5 H5 119.4
C6 C5 H5 119.4
C1 C6 C5 119.00(15)
C1 C6 H6 120.5
C5 C6 H6 120.5
C4 C7 H7A 109.5
C4 C7 H7B 109.5
H7A C7 H7B 109.5
C4 C7 H7C 109.5
H7A C7 H7C 109.5
H7B C7 H7C 109.5
C9 C8 S1 115.88(11)
C9 C8 H8A 108.3
S1 C8 H8A 108.3
C9 C8 H8B 108.3
S1 C8 H8B 108.3
H8A C8 H8B 107.4
O2 C9 C8 108.11(11)
O2 C9 C11 111.55(11)
C8 C9 C11 111.38(12)
O2 C9 H9 108.6
C8 C9 H9 108.6
C11 C9 H9 108.6
O2 C10 H10A 109.5
O2 C10 H10B 109.5
H10A C10 H10B 109.5
O2 C10 H10C 109.5
H10A C10 H10C 109.5
H10B C10 H10C 109.5
C16 C11 C12 121.40(13)
C16 C11 C9 120.20(12)
C12 C11 C9 118.39(12)
C13 C12 C11 119.09(13)
C13 C12 H12 120.5
C11 C12 H12 120.5
O3 C13 C12 124.98(14)
O3 C13 C14 114.29(13)
C12 C13 C14 120.73(13)
C15 C14 C13 119.65(13)
C15 C14 H14 120.2
C13 C14 H14 120.2
O4 C15 C14 123.50(13)
O4 C15 C16 115.52(12)
C14 C15 C16 120.99(13)
C11 C16 C15 117.98(12)
C11 C16 C19 122.56(12)
C15 C16 C19 119.46(12)
O3 C17 H17A 109.5
O3 C17 H17B 109.5
H17A C17 H17B 109.5
O3 C17 H17C 109.5
H17A C17 H17C 109.5
H17B C17 H17C 109.5
O4 C18 H18A 109.5
O4 C18 H18B 109.5
H18A C18 H18B 109.5
O4 C18 H18C 109.5
H18A C18 H18C 109.5
H18B C18 H18C 109.5
C24 C19 C20 118.96(12)
C24 C19 C16 120.94(12)
C20 C19 C16 120.10(12)
O5 C20 C21 124.17(13)
O5 C20 C19 115.47(12)
C21 C20 C19 120.35(13)
C22 C21 C20 119.32(13)
C22 C21 H21 120.3
C20 C21 H21 120.3
C21 C22 C23 121.58(13)
C21 C22 H22 119.2
C23 C22 H22 119.2
C22 C23 C24 118.04(13)
C22 C23 C26 119.68(12)
C24 C23 C26 122.25(12)
C19 C24 C23 121.66(12)
C19 C24 H24 119.2
C23 C24 H24 119.2
O5 C25 H25A 109.5
O5 C25 H25B 109.5
H25A C25 H25B 109.5
O5 C25 H25C 109.5
H25A C25 H25C 109.5
H25B C25 H25C 109.5
N1 C26 C23 113.27(11)
N1 C26 C27 110.37(12)
C23 C26 C27 109.67(11)
N1 C26 H26 107.8
C23 C26 H26 107.8
C27 C26 H26 107.8
O6 C27 O7 123.73(15)
O6 C27 C26 125.40(13)
O7 C27 C26 110.87(13)
O7 C28 H28A 109.5
O7 C28 H28B 109.5
H28A C28 H28B 109.5
O7 C28 H28C 109.5
H28A C28 H28C 109.5
H28B C28 H28C 109.5
O8 C29 O9 125.81(13)
O8 C29 N1 124.56(13)
O9 C29 N1 109.62(11)
O9 C30 C33 109.38(14)
O9 C30 C31 110.87(14)
C33 C30 C31 112.44(15)
O9 C30 C32 101.97(12)
C33 C30 C32 111.24(19)
C31 C30 C32 110.5(2)
C30 C31 H31A 109.5
C30 C31 H31B 109.5
H31A C31 H31B 109.5
C30 C31 H31C 109.5
H31A C31 H31C 109.5
H31B C31 H31C 109.5
C30 C32 H32A 109.5
C30 C32 H32B 109.5
H32A C32 H32B 109.5
C30 C32 H32C 109.5
H32A C32 H32C 109.5
H32B C32 H32C 109.5
C30 C33 H33A 109.5
C30 C33 H33B 109.5
H33A C33 H33B 109.5
C30 C33 H33C 109.5
H33A C33 H33C 109.5
H33B C33 H33C 109.5
C29 N1 C26 120.26(11)
C29 N1 H1N 118.2(11)
C26 N1 H1N 120.5(11)
C9 O2 C10 110.79(11)
C13 O3 C17 117.91(12)
C15 O4 C18 116.83(12)
C20 O5 C25 117.51(12)
C27 O7 C28 115.37(15)
C29 O9 C30 120.71(11)
O1 S1 C1 106.76(7)
O1 S1 C8 103.79(7)
C1 S1 C8 98.84(6)

loop_
_geom_bond_atom_site_label_1
_geom_bond_atom_site_label_2
_geom_bond_distance
C1 C6 1.378(2)
C1 C2 1.383(2)
C1 S1 1.7914(14)
C2 C3 1.381(2)
C2 H2 0.9500
C3 C4 1.392(3)
C3 H3 0.9500
C4 C5 1.381(3)
C4 C7 1.511(2)
C5 C6 1.389(2)
C5 H5 0.9500
C6 H6 0.9500
C7 H7A 0.9800
C7 H7B 0.9800
C7 H7C 0.9800
C8 C9 1.514(2)
C8 S1 1.8205(15)
C8 H8A 0.9900
C8 H8B 0.9900
C9 O2 1.4366(18)
C9 C11 1.5217(19)
C9 H9 1.0000
C10 O2 1.4381(18)
C10 H10A 0.9800
C10 H10B 0.9800
C10 H10C 0.9800
C11 C16 1.3875(19)
C11 C12 1.4058(18)
C12 C13 1.378(2)
C12 H12 0.9500
C13 O3 1.3703(16)
C13 C14 1.393(2)
C14 C15 1.3840(19)
C14 H14 0.9500
C15 O4 1.3657(17)
C15 C16 1.4099(19)
C16 C19 1.4967(18)
C17 O3 1.424(2)
C17 H17A 0.9800
C17 H17B 0.9800
C17 H17C 0.9800
C18 O4 1.4242(19)
C18 H18A 0.9800
C18 H18B 0.9800
C18 H18C 0.9800
C19 C24 1.3892(19)
C19 C20 1.3994(19)
C20 O5 1.3637(18)
C20 C21 1.390(2)
C21 C22 1.389(2)
C21 H21 0.9500
C22 C23 1.392(2)
C22 H22 0.9500
C23 C24 1.3939(18)
C23 C26 1.5230(19)
C24 H24 0.9500
C25 O5 1.426(2)
C25 H25A 0.9800
C25 H25B 0.9800
C25 H25C 0.9800
C26 N1 1.4474(17)
C26 C27 1.525(2)
C26 H26 1.0000
C27 O6 1.199(2)
C27 O7 1.3399(17)
C28 O7 1.459(3)
C28 H28A 0.9800
C28 H28B 0.9800
C28 H28C 0.9800
C29 O8 1.2125(17)
C29 O9 1.3431(16)
C29 N1 1.3545(18)
C30 O9 1.4840(17)
C30 C33 1.509(3)
C30 C31 1.510(3)
C30 C32 1.510(2)
C31 H31A 0.9800
C31 H31B 0.9800
C31 H31C 0.9800
C32 H32A 0.9800
C32 H32B 0.9800
C32 H32C 0.9800
C33 H33A 0.9800
C33 H33B 0.9800
C33 H33C 0.9800
N1 H1N 0.868(18)
O1 S1 1.4998(12)

loop_
_geom_hbond_atom_site_label_D
_geom_hbond_atom_site_label_H
_geom_hbond_atom_site_label_A
_geom_hbond_distance_DH
_geom_hbond_distance_HA
_geom_hbond_distance_DA
_geom_hbond_angle_DHA
_geom_hbond_site_symmetry_A
N1 H1N O2 0.868(18) 2.213(18) 3.0760(15) 172.4(15) 2_747

loop_
_geom_torsion_atom_site_label_1
_geom_torsion_atom_site_label_2
_geom_torsion_atom_site_label_3
_geom_torsion_atom_site_label_4
_geom_torsion
C6 C1 C2 C3 1.1(2)
S1 C1 C2 C3 178.28(12)
C1 C2 C3 C4 -1.6(3)
C2 C3 C4 C5 0.7(3)
C2 C3 C4 C7 -177.56(19)
C3 C4 C5 C6 0.7(3)
C7 C4 C5 C6 179.00(19)
C2 C1 C6 C5 0.3(2)
S1 C1 C6 C5 -176.93(14)
C4 C5 C6 C1 -1.2(3)
S1 C8 C9 O2 -53.38(13)
S1 C8 C9 C11 -176.27(10)
O2 C9 C11 C16 127.12(13)
C8 C9 C11 C16 -111.98(14)
O2 C9 C11 C12 -51.72(17)
C8 C9 C11 C12 69.18(17)
C16 C11 C12 C13 0.4(2)
C9 C11 C12 C13 179.26(13)
C11 C12 C13 O3 177.32(14)
C11 C12 C13 C14 -3.1(2)
O3 C13 C14 C15 -178.12(13)
C12 C13 C14 C15 2.3(2)
C13 C14 C15 O4 -178.95(14)
C13 C14 C15 C16 1.3(2)
C12 C11 C16 C15 3.0(2)
C9 C11 C16 C15 -175.80(13)
C12 C11 C16 C19 -175.98(13)
C9 C11 C16 C19 5.2(2)
O4 C15 C16 C11 176.34(13)
C14 C15 C16 C11 -3.9(2)
O4 C15 C16 C19 -4.63(19)
C14 C15 C16 C19 175.15(13)
C11 C16 C19 C24 76.41(19)
C15 C16 C19 C24 -102.57(16)
C11 C16 C19 C20 -103.34(16)
C15 C16 C19 C20 77.68(18)
C24 C19 C20 O5 -177.05(13)
C16 C19 C20 O5 2.7(2)
C24 C19 C20 C21 2.1(2)
C16 C19 C20 C21 -178.12(14)
O5 C20 C21 C22 176.07(15)
C19 C20 C21 C22 -3.0(2)
C20 C21 C22 C23 1.3(2)
C21 C22 C23 C24 1.3(2)
C21 C22 C23 C26 179.02(15)
C20 C19 C24 C23 0.5(2)
C16 C19 C24 C23 -179.23(13)
C22 C23 C24 C19 -2.2(2)
C26 C23 C24 C19 -179.89(13)
C22 C23 C26 N1 149.90(14)
C24 C23 C26 N1 -32.43(19)
C22 C23 C26 C27 -86.31(16)
C24 C23 C26 C27 91.36(15)
N1 C26 C27 O6 30.6(2)
C23 C26 C27 O6 -94.92(17)
N1 C26 C27 O7 -150.36(12)
C23 C26 C27 O7 84.17(14)
O8 C29 N1 C26 -0.7(2)
O9 C29 N1 C26 178.07(13)
C23 C26 N1 C29 -136.89(14)
C27 C26 N1 C29 99.71(16)
C8 C9 O2 C10 165.65(11)
C11 C9 O2 C10 -71.56(13)
C12 C13 O3 C17 -4.0(2)
C14 C13 O3 C17 176.40(15)
C14 C15 O4 C18 2.9(2)
C16 C15 O4 C18 -177.35(14)
C21 C20 O5 C25 -15.9(2)
C19 C20 O5 C25 163.21(16)
O6 C27 O7 C28 1.5(2)
C26 C27 O7 C28 -177.63(15)
O8 C29 O9 C30 0.0(3)
N1 C29 O9 C30 -178.78(14)
C33 C30 O9 C29 -67.4(2)
C31 C30 O9 C29 57.2(2)
C32 C30 O9 C29 174.78(19)
C6 C1 S1 O1 18.54(14)
C2 C1 S1 O1 -158.68(12)
C6 C1 S1 C8 -88.85(13)
C2 C1 S1 C8 93.93(13)
C9 C8 S1 O1 -159.99(10)
C9 C8 S1 C1 -50.19(12)
